data_4328052
loop_
_publ_author_name
'Ralf Haiges'
'Martin Rahm'
'David A. Dixon'
'Edward B. Garner'
'Karl O. Christe'

_publ_contact_author_address
;Loker Research Institute and Department of Chemistry
University of Southern California
Los Angeles, CA 90089-1661
USA
;
_publ_contact_author_email haiges@usc.edu
_publ_contact_author_name 'Ralf Haiges'
_publ_section_title
;
 Binary Group 15 Polyazides. Structural Characterization of [Bi(N3)4]-,
 [Bi(N3)5]2-, [bipy.Bi(N3)5]2-, [Bi(N3)6]3-, bipy.As(N3)3, bipy.Sb(N3)3,
 and [(bipy)2.Bi(N3)3]2and on the Lone Pair Activation of Valence
 Electrons
;
_journal_name_full 'Inorganic Chemistry'
_journal_page_first 1127
_journal_page_last 1141
_journal_paper_doi 10.1021/ic202307a
_journal_volume 51
_journal_year 2012
_chemical_formula_moiety '3(C24 H20 P), Bi N18'
_chemical_formula_sum 'C72 H60 Bi N18 P3'
_chemical_formula_weight 1479.27
_space_group_IT_number 14
_symmetry_cell_setting monoclinic
_symmetry_space_group_name_Hall '-P 2yn'
_symmetry_space_group_name_H-M 'P 1 21/n 1'
_atom_sites_solution_hydrogens geom
_atom_sites_solution_primary direct
_atom_sites_solution_secondary difmap
_audit_creation_method SHELXL-97
_cell_angle_alpha 90.00
_cell_angle_beta 96.9480(10)
_cell_angle_gamma 90.00
_cell_formula_units_Z 4
_cell_length_a 13.3429(9)
_cell_length_b 22.6779(16)
_cell_length_c 22.0466(15)
_cell_measurement_reflns_used 7672
_cell_measurement_temperature 143(2)
_cell_measurement_theta_max 26.93
_cell_measurement_theta_min 2.37
_cell_volume 6622.1(8)
_computing_cell_refinement 'Bruker SMART'
_computing_data_collection 'Bruker SMART'
_computing_data_reduction 'Bruker SAINT'
_computing_molecular_graphics 'Bruker SHELXTL'
_computing_publication_material 'Bruker SHELXTL'
_computing_structure_refinement 'SHELXL-97 (Sheldrick, 1997)'
_computing_structure_solution 'SHELXS-97 (Sheldrick, 1990)'
_diffrn_ambient_temperature 143(2)
_diffrn_measured_fraction_theta_full 0.985
_diffrn_measured_fraction_theta_max 0.985
_diffrn_measurement_device_type 'CCD area detector'
_diffrn_measurement_method 'phi and omega scans'
_diffrn_radiation_monochromator graphite
_diffrn_radiation_source 'fine-focus sealed tube'
_diffrn_radiation_type MoK\a
_diffrn_radiation_wavelength 0.71073
_diffrn_reflns_av_R_equivalents 0.0656
_diffrn_reflns_av_sigmaI/netI 0.0688
_diffrn_reflns_limit_h_max 17
_diffrn_reflns_limit_h_min -16
_diffrn_reflns_limit_k_max 28
_diffrn_reflns_limit_k_min -29
_diffrn_reflns_limit_l_max 28
_diffrn_reflns_limit_l_min -24
_diffrn_reflns_number 56213
_diffrn_reflns_theta_full 27.46
_diffrn_reflns_theta_max 27.46
_diffrn_reflns_theta_min 1.29
_exptl_absorpt_coefficient_mu 2.794
_exptl_absorpt_correction_T_max 0.920
_exptl_absorpt_correction_T_min 0.683
_exptl_absorpt_correction_type multi-scan
_exptl_absorpt_process_details 'Bruker SADABS'
_exptl_crystal_colour yellow
_exptl_crystal_density_diffrn 1.484
_exptl_crystal_description prism
_exptl_crystal_F_000 2984
_exptl_crystal_size_max 0.30
_exptl_crystal_size_mid 0.17
_exptl_crystal_size_min 0.14
_refine_diff_density_max 1.047
_refine_diff_density_min -0.753
_refine_diff_density_rms 0.084
_refine_ls_extinction_method none
_refine_ls_goodness_of_fit_ref 1.006
_refine_ls_hydrogen_treatment constr
_refine_ls_matrix_type full
_refine_ls_number_parameters 866
_refine_ls_number_reflns 14939
_refine_ls_number_restraints 14
_refine_ls_restrained_S_all 1.011
_refine_ls_R_factor_all 0.0751
_refine_ls_R_factor_gt 0.0400
_refine_ls_shift/su_max 0.003
_refine_ls_shift/su_mean 0.000
_refine_ls_structure_factor_coef Fsqd
_refine_ls_weighting_details 'calc w=1/[\s^2^(Fo^2^)+(0.0200P)^2^+0.0000P] where P=(Fo^2^+2Fc^2^)/3'
_refine_ls_weighting_scheme calc
_refine_ls_wR_factor_gt 0.0665
_refine_ls_wR_factor_ref 0.0754
_reflns_number_gt 9965
_reflns_number_total 14939
_reflns_threshold_expression >2sigma(I)
_cod_data_source_file ic202307a_si_002_7.cif
_cod_data_source_block C72H60BiN18P3
_cod_database_code 4328052

loop_
_symmetry_equiv_pos_as_xyz
'x, y, z'
'-x+1/2, y+1/2, -z+1/2'
'-x, -y, -z'
'x-1/2, -y-1/2, z-1/2'

loop_
_atom_site_label
_atom_site_type_symbol
_atom_site_fract_x
_atom_site_fract_y
_atom_site_fract_z
_atom_site_U_iso_or_equiv
_atom_site_adp_type
_atom_site_occupancy
_atom_site_symmetry_multiplicity
_atom_site_calc_flag
_atom_site_refinement_flags
_atom_site_disorder_assembly
_atom_site_disorder_group
Bi1 Bi 0.292431(11) 0.851811(6) 0.242164(7) 0.04270(5) Uani 1 1 d . . .
C1 C 0.4988(3) 0.61304(14) 0.47378(16) 0.0336(8) Uani 1 1 d . . .
C2 C 0.5317(3) 0.57134(15) 0.43420(17) 0.0423(9) Uani 1 1 d . . .
H2 H 0.4915 0.5619 0.3969 0.051 Uiso 1 1 calc R . .
C3 C 0.6239(3) 0.54380(17) 0.4501(2) 0.0539(11) Uani 1 1 d . . .
H3 H 0.6471 0.5157 0.4230 0.065 Uiso 1 1 calc R . .
C4 C 0.6821(3) 0.55628(18) 0.5037(2) 0.0544(12) Uani 1 1 d . . .
H4 H 0.7451 0.5370 0.5139 0.065 Uiso 1 1 calc R . .
C5 C 0.6487(3) 0.59706(18) 0.54303(19) 0.0496(11) Uani 1 1 d . . .
H5 H 0.6883 0.6049 0.5809 0.060 Uiso 1 1 calc R . .
C6 C 0.5587(3) 0.62667(16) 0.52829(17) 0.0401(9) Uani 1 1 d . . .
H6 H 0.5378 0.6559 0.5549 0.048 Uiso 1 1 calc R . .
C7 C 0.4125(3) 0.72904(15) 0.44846(16) 0.0359(9) Uani 1 1 d . . .
C8 C 0.4679(3) 0.74557(16) 0.40184(19) 0.0488(10) Uani 1 1 d . . .
H8 H 0.4874 0.7165 0.3746 0.059 Uiso 1 1 calc R . .
C9 C 0.4951(3) 0.80340(17) 0.3945(2) 0.0545(11) Uani 1 1 d . . .
H9 H 0.5325 0.8142 0.3622 0.065 Uiso 1 1 calc R . .
C10 C 0.4679(3) 0.84523(18) 0.4340(2) 0.0592(12) Uani 1 1 d . . .
H10 H 0.4853 0.8854 0.4286 0.071 Uiso 1 1 calc R . .
C11 C 0.4159(4) 0.82949(19) 0.4811(2) 0.0694(14) Uani 1 1 d . . .
H11 H 0.3993 0.8587 0.5091 0.083 Uiso 1 1 calc R . .
C12 C 0.3869(3) 0.77141(17) 0.48877(18) 0.0550(11) Uani 1 1 d . . .
H12 H 0.3498 0.7610 0.5214 0.066 Uiso 1 1 calc R . .
C13 C 0.3023(3) 0.64225(15) 0.51459(17) 0.0373(9) Uani 1 1 d . . .
C14 C 0.3317(3) 0.60925(15) 0.56682(17) 0.0405(9) Uani 1 1 d . . .
H14 H 0.3973 0.5924 0.5731 0.049 Uiso 1 1 calc R . .
C15 C 0.2654(3) 0.60087(16) 0.60962(18) 0.0478(10) Uani 1 1 d . . .
H15 H 0.2856 0.5780 0.6451 0.057 Uiso 1 1 calc R . .
C16 C 0.1704(3) 0.62537(18) 0.6012(2) 0.0557(12) Uani 1 1 d . . .
H16 H 0.1251 0.6196 0.6308 0.067 Uiso 1 1 calc R . .
C17 C 0.1414(3) 0.65824(18) 0.5496(2) 0.0605(12) Uani 1 1 d . . .
H17 H 0.0757 0.6751 0.5438 0.073 Uiso 1 1 calc R . .
C18 C 0.2058(3) 0.66701(18) 0.5065(2) 0.0563(12) Uani 1 1 d . . .
H18 H 0.1847 0.6899 0.4711 0.068 Uiso 1 1 calc R . .
C19 C 0.3149(3) 0.62547(16) 0.38567(16) 0.0376(9) Uani 1 1 d . . .
C20 C 0.2939(3) 0.56508(17) 0.38155(19) 0.0517(11) Uani 1 1 d . . .
H20 H 0.3162 0.5398 0.4148 0.062 Uiso 1 1 calc R . .
C21 C 0.2410(3) 0.5424(2) 0.3293(2) 0.0623(13) Uani 1 1 d . . .
H21 H 0.2260 0.5014 0.3267 0.075 Uiso 1 1 calc R . .
C22 C 0.2100(3) 0.5784(2) 0.2811(2) 0.0636(13) Uani 1 1 d . . .
H22 H 0.1751 0.5622 0.2448 0.076 Uiso 1 1 calc R . .
C23 C 0.2292(3) 0.6381(2) 0.2848(2) 0.0588(12) Uani 1 1 d . . .
H23 H 0.2062 0.6630 0.2513 0.071 Uiso 1 1 calc R . .
C24 C 0.2820(3) 0.66211(17) 0.33733(18) 0.0452(10) Uani 1 1 d . . .
H24 H 0.2952 0.7032 0.3399 0.054 Uiso 1 1 calc R . .
C25 C 0.1893(2) 0.99291(14) 0.49287(15) 0.0307(8) Uani 1 1 d . . .
C26 C 0.1547(2) 1.05059(15) 0.48345(16) 0.0357(8) Uani 1 1 d . . .
H26 H 0.1290 1.0717 0.5154 0.043 Uiso 1 1 calc R . .
C27 C 0.1582(3) 1.07681(17) 0.42698(17) 0.0430(10) Uani 1 1 d . . .
H27 H 0.1362 1.1164 0.4207 0.052 Uiso 1 1 calc R . .
C28 C 0.1931(3) 1.04645(19) 0.38016(18) 0.0473(10) Uani 1 1 d . . .
H28 H 0.1949 1.0650 0.3417 0.057 Uiso 1 1 calc R . .
C29 C 0.2258(3) 0.98882(18) 0.38870(17) 0.0458(10) Uani 1 1 d . . .
H29 H 0.2483 0.9675 0.3558 0.055 Uiso 1 1 calc R . .
C30 C 0.2258(3) 0.96230(16) 0.44507(16) 0.0384(9) Uani 1 1 d . . .
H30 H 0.2507 0.9233 0.4514 0.046 Uiso 1 1 calc R . .
C31 C 0.3282(2) 0.94282(14) 0.58804(15) 0.0318(8) Uani 1 1 d . . .
C32 C 0.4025(3) 0.97898(15) 0.56854(16) 0.0370(9) Uani 1 1 d . . .
H32 H 0.3836 1.0127 0.5443 0.044 Uiso 1 1 calc R . .
C33 C 0.5035(3) 0.96614(16) 0.58425(18) 0.0459(10) Uani 1 1 d . . .
H33 H 0.5538 0.9910 0.5709 0.055 Uiso 1 1 calc R . .
C34 C 0.5311(3) 0.91731(17) 0.61920(18) 0.0481(10) Uani 1 1 d . . .
H34 H 0.6005 0.9080 0.6293 0.058 Uiso 1 1 calc R . .
C35 C 0.4588(3) 0.88171(17) 0.6398(2) 0.0547(12) Uani 1 1 d . . .
H35 H 0.4786 0.8484 0.6645 0.066 Uiso 1 1 calc R . .
C36 C 0.3572(3) 0.89416(16) 0.62453(17) 0.0454(10) Uani 1 1 d . . .
H36 H 0.3075 0.8696 0.6389 0.054 Uiso 1 1 calc R . .
C37 C 0.1591(3) 1.01245(13) 0.62129(15) 0.0310(8) Uani 1 1 d . . .
C38 C 0.2311(3) 1.04032(14) 0.66271(16) 0.0379(9) Uani 1 1 d . . .
H38 H 0.3003 1.0298 0.6644 0.046 Uiso 1 1 calc R . .
C39 C 0.2016(3) 1.08340(16) 0.70137(17) 0.0466(10) Uani 1 1 d . . .
H39 H 0.2506 1.1024 0.7296 0.056 Uiso 1 1 calc R . .
C40 C 0.1012(3) 1.09879(15) 0.69893(17) 0.0438(10) Uani 1 1 d . . .
H40 H 0.0816 1.1287 0.7253 0.053 Uiso 1 1 calc R . .
C41 C 0.0288(3) 1.07121(15) 0.65868(17) 0.0432(10) Uani 1 1 d . . .
H41 H -0.0403 1.0819 0.6574 0.052 Uiso 1 1 calc R . .
C42 C 0.0576(3) 1.02752(14) 0.61986(16) 0.0366(9) Uani 1 1 d . . .
H42 H 0.0080 1.0080 0.5924 0.044 Uiso 1 1 calc R . .
C43 C 0.1208(2) 0.89537(13) 0.56783(16) 0.0315(8) Uani 1 1 d . . .
C44 C 0.0964(3) 0.87322(15) 0.62312(17) 0.0359(9) Uani 1 1 d . . .
H44 H 0.1181 0.8937 0.6600 0.043 Uiso 1 1 calc R . .
C45 C 0.0409(3) 0.82190(15) 0.62509(18) 0.0424(9) Uani 1 1 d . . .
H45 H 0.0257 0.8068 0.6631 0.051 Uiso 1 1 calc R . .
C46 C 0.0080(3) 0.79287(16) 0.5716(2) 0.0493(11) Uani 1 1 d . . .
H46 H -0.0314 0.7581 0.5728 0.059 Uiso 1 1 calc R . .
C47 C 0.0313(3) 0.81350(16) 0.5167(2) 0.0532(11) Uani 1 1 d . . .
H47 H 0.0086 0.7929 0.4801 0.064 Uiso 1 1 calc R . .
C48 C 0.0884(3) 0.86486(15) 0.51455(18) 0.0426(10) Uani 1 1 d . . .
H48 H 0.1051 0.8790 0.4764 0.051 Uiso 1 1 calc R . .
C49 C 0.8577(3) 0.70472(14) 0.27347(15) 0.0326(8) Uani 1 1 d . . .
C50 C 0.9609(3) 0.71884(15) 0.28205(17) 0.0419(9) Uani 1 1 d . . .
H50 H 1.0030 0.7045 0.3168 0.050 Uiso 1 1 calc R . .
C51 C 1.0009(3) 0.75388(16) 0.23927(18) 0.0461(10) Uani 1 1 d . . .
H51 H 1.0705 0.7641 0.2451 0.055 Uiso 1 1 calc R . .
C52 C 0.9409(3) 0.77365(15) 0.18893(18) 0.0459(10) Uani 1 1 d . . .
H52 H 0.9693 0.7972 0.1597 0.055 Uiso 1 1 calc R . .
C53 C 0.8394(3) 0.75986(15) 0.17986(17) 0.0446(10) Uani 1 1 d . . .
H53 H 0.7983 0.7737 0.1446 0.054 Uiso 1 1 calc R . .
C54 C 0.7977(3) 0.72568(14) 0.22253(16) 0.0372(9) Uani 1 1 d . . .
H54 H 0.7277 0.7166 0.2167 0.045 Uiso 1 1 calc R . .
C55 C 0.8955(3) 0.61203(15) 0.36507(18) 0.0379(9) Uani 1 1 d . . .
C56 C 0.9311(3) 0.57062(16) 0.3258(2) 0.0492(10) Uani 1 1 d . . .
H56 H 0.9113 0.5726 0.2830 0.059 Uiso 1 1 calc R . .
C57 C 0.9956(3) 0.52681(17) 0.3503(2) 0.0636(13) Uani 1 1 d . . .
H57 H 1.0195 0.4980 0.3243 0.076 Uiso 1 1 calc R . .
C58 C 1.0255(4) 0.5246(2) 0.4119(3) 0.0755(16) Uani 1 1 d . . .
H58 H 1.0694 0.4940 0.4282 0.091 Uiso 1 1 calc R . .
C59 C 0.9933(4) 0.5654(2) 0.4498(2) 0.0727(14) Uani 1 1 d . . .
H59 H 1.0156 0.5636 0.4924 0.087 Uiso 1 1 calc R . .
C60 C 0.9276(3) 0.61003(17) 0.42701(19) 0.0525(11) Uani 1 1 d . . .
H60 H 0.9051 0.6387 0.4537 0.063 Uiso 1 1 calc R . .
C61 C 0.7787(3) 0.71883(14) 0.39004(15) 0.0339(8) Uani 1 1 d . . .
C62 C 0.7962(3) 0.77821(16) 0.38185(17) 0.0515(11) Uani 1 1 d . . .
H62 H 0.8236 0.7915 0.3465 0.062 Uiso 1 1 calc R . .
C63 C 0.7735(4) 0.81792(18) 0.4256(2) 0.0681(14) Uani 1 1 d . . .
H63 H 0.7836 0.8588 0.4194 0.082 Uiso 1 1 calc R . .
C64 C 0.7368(3) 0.79945(17) 0.47774(18) 0.0505(11) Uani 1 1 d . . .
H64 H 0.7244 0.8272 0.5082 0.061 Uiso 1 1 calc R . .
C65 C 0.7180(3) 0.74065(17) 0.48574(18) 0.0482(10) Uani 1 1 d . . .
H65 H 0.6917 0.7276 0.5216 0.058 Uiso 1 1 calc R . .
C66 C 0.7374(3) 0.70065(16) 0.44152(18) 0.0468(10) Uani 1 1 d . . .
H66 H 0.7222 0.6601 0.4465 0.056 Uiso 1 1 calc R . .
C67 C 0.6899(3) 0.62981(14) 0.30560(15) 0.0320(8) Uani 1 1 d . . .
C68 C 0.6027(3) 0.66368(15) 0.29268(16) 0.0364(9) Uani 1 1 d . . .
H68 H 0.6064 0.7053 0.2977 0.044 Uiso 1 1 calc R . .
C69 C 0.5112(3) 0.63778(16) 0.27280(16) 0.0414(9) Uani 1 1 d . . .
H69 H 0.4524 0.6613 0.2637 0.050 Uiso 1 1 calc R . .
C70 C 0.5059(3) 0.57694(17) 0.26618(16) 0.0461(10) Uani 1 1 d . . .
H70 H 0.4428 0.5587 0.2532 0.055 Uiso 1 1 calc R . .
C71 C 0.5910(3) 0.54294(16) 0.27826(16) 0.0429(10) Uani 1 1 d . . .
H71 H 0.5866 0.5014 0.2731 0.051 Uiso 1 1 calc R . .
C72 C 0.6834(3) 0.56871(14) 0.29795(16) 0.0388(9) Uani 1 1 d . . .
H72 H 0.7421 0.5449 0.3062 0.047 Uiso 1 1 calc R . .
N1 N 0.3594(3) 0.90180(14) 0.16352(17) 0.0558(10) Uani 1 1 d . A .
N2 N 0.3798(2) 0.87439(15) 0.1199(2) 0.0498(9) Uani 1 1 d . . .
N3 N 0.4000(3) 0.84998(16) 0.07679(19) 0.0653(11) Uani 1 1 d . A .
N4 N 0.3853(3) 0.92396(17) 0.30318(18) 0.0731(12) Uani 1 1 d . A .
N5 N 0.4617(3) 0.94078(18) 0.29296(17) 0.0611(11) Uani 1 1 d . . .
N6 N 0.5366(4) 0.9596(3) 0.2840(3) 0.158(3) Uani 1 1 d . A .
N7 N 0.2144(10) 0.8405(5) 0.3503(5) 0.057(4) Uani 0.418(16) 1 d PDU A 2
N8 N 0.1730(3) 0.8029(2) 0.3649(2) 0.0635(12) Uani 1 1 d D . .
N9 N 0.1317(8) 0.7617(4) 0.3902(5) 0.051(4) Uani 0.418(16) 1 d PDU A 2
N10 N 0.1904(3) 0.79866(16) 0.15822(17) 0.0595(10) Uani 1 1 d . A .
N11 N 0.2052(3) 0.74803(19) 0.14877(16) 0.0638(11) Uani 1 1 d . . .
N12 N 0.2169(4) 0.69835(18) 0.13828(19) 0.1064(18) Uani 1 1 d . A .
N13 N 0.4306(3) 0.77959(15) 0.23602(19) 0.0682(11) Uani 1 1 d . A .
N14 N 0.5138(3) 0.79675(15) 0.23428(16) 0.0552(10) Uani 1 1 d . . .
N15 N 0.5972(3) 0.81092(19) 0.2344(2) 0.0926(15) Uani 1 1 d . A .
N16 N 0.1636(3) 0.92311(17) 0.23926(18) 0.0711(11) Uani 1 1 d . A .
N17 N 0.0917(3) 0.92481(14) 0.20083(16) 0.0486(9) Uani 1 1 d . . .
N18 N 0.0223(3) 0.92834(18) 0.16520(18) 0.0807(13) Uani 1 1 d . A .
N7A N 0.2342(7) 0.8010(6) 0.3282(6) 0.131(7) Uani 0.582(16) 1 d PD A 1
N9A N 0.1119(10) 0.8020(11) 0.3893(6) 0.200(9) Uani 0.582(16) 1 d PD A 1
P1 P 0.38204(7) 0.65256(4) 0.45560(4) 0.0351(2) Uani 1 1 d . . .
P2 P 0.19734(7) 0.96025(4) 0.56760(4) 0.0299(2) Uani 1 1 d . . .
P3 P 0.80600(7) 0.66617(4) 0.33342(4) 0.0330(2) Uani 1 1 d . . .

loop_
_atom_site_aniso_label
_atom_site_aniso_U_11
_atom_site_aniso_U_22
_atom_site_aniso_U_33
_atom_site_aniso_U_23
_atom_site_aniso_U_13
_atom_site_aniso_U_12
Bi1 0.04062(9) 0.03297(8) 0.05378(10) -0.00065(8) 0.00278(7) -0.00168(7)
C1 0.041(2) 0.0291(19) 0.033(2) 0.0052(16) 0.0130(17) 0.0017(16)
C2 0.053(3) 0.035(2) 0.041(2) -0.0010(18) 0.0107(19) 0.0023(18)
C3 0.070(3) 0.042(2) 0.056(3) 0.006(2) 0.031(2) 0.013(2)
C4 0.046(3) 0.054(3) 0.066(3) 0.028(2) 0.020(2) 0.012(2)
C5 0.039(2) 0.067(3) 0.044(3) 0.018(2) 0.006(2) -0.001(2)
C6 0.043(2) 0.044(2) 0.034(2) 0.0015(18) 0.0091(18) -0.0033(17)
C7 0.034(2) 0.034(2) 0.038(2) -0.0037(17) -0.0016(17) 0.0022(16)
C8 0.050(3) 0.040(2) 0.058(3) -0.010(2) 0.013(2) -0.0003(19)
C9 0.058(3) 0.044(3) 0.062(3) 0.004(2) 0.007(2) -0.005(2)
C10 0.069(3) 0.037(3) 0.068(3) 0.004(2) -0.005(3) 0.002(2)
C11 0.103(4) 0.041(3) 0.063(3) -0.016(2) 0.008(3) 0.013(3)
C12 0.082(3) 0.040(2) 0.045(3) -0.005(2) 0.015(2) 0.002(2)
C13 0.042(2) 0.036(2) 0.035(2) -0.0055(18) 0.0091(17) 0.0017(17)
C14 0.044(2) 0.036(2) 0.043(3) -0.0053(18) 0.0113(19) -0.0036(17)
C15 0.060(3) 0.040(2) 0.046(3) 0.0010(19) 0.014(2) -0.004(2)
C16 0.059(3) 0.054(3) 0.059(3) -0.015(2) 0.028(2) -0.012(2)
C17 0.040(2) 0.068(3) 0.076(4) -0.001(3) 0.020(2) 0.009(2)
C18 0.047(3) 0.069(3) 0.054(3) 0.005(2) 0.010(2) 0.014(2)
C19 0.036(2) 0.044(2) 0.033(2) -0.0043(18) 0.0048(17) -0.0030(16)
C20 0.056(3) 0.048(3) 0.051(3) -0.003(2) 0.009(2) -0.011(2)
C21 0.061(3) 0.067(3) 0.063(3) -0.024(3) 0.021(3) -0.030(2)
C22 0.049(3) 0.099(4) 0.044(3) -0.025(3) 0.012(2) -0.020(3)
C23 0.039(2) 0.093(4) 0.043(3) 0.004(3) -0.001(2) -0.004(2)
C24 0.040(2) 0.054(3) 0.041(2) 0.001(2) 0.0015(19) -0.0004(18)
C25 0.0324(19) 0.0311(19) 0.028(2) -0.0015(16) 0.0013(16) -0.0024(15)
C26 0.036(2) 0.037(2) 0.033(2) -0.0036(17) 0.0019(17) -0.0020(16)
C27 0.044(2) 0.044(2) 0.040(2) 0.0113(19) -0.0016(19) -0.0001(18)
C28 0.038(2) 0.072(3) 0.030(2) 0.015(2) 0.0003(18) -0.009(2)
C29 0.037(2) 0.069(3) 0.033(2) -0.008(2) 0.0091(18) -0.006(2)
C30 0.037(2) 0.042(2) 0.036(2) -0.0054(18) 0.0055(18) 0.0024(17)
C31 0.034(2) 0.034(2) 0.027(2) -0.0024(16) 0.0017(16) -0.0017(15)
C32 0.039(2) 0.030(2) 0.041(2) 0.0036(17) 0.0006(18) -0.0016(16)
C33 0.036(2) 0.047(2) 0.055(3) 0.001(2) 0.008(2) -0.0087(18)
C34 0.034(2) 0.054(3) 0.054(3) 0.007(2) -0.0019(19) 0.0015(19)
C35 0.045(3) 0.047(2) 0.070(3) 0.024(2) -0.002(2) 0.007(2)
C36 0.041(2) 0.046(2) 0.048(3) 0.012(2) 0.0040(19) -0.0044(18)
C37 0.041(2) 0.0243(18) 0.028(2) -0.0007(15) 0.0058(17) -0.0024(15)
C38 0.042(2) 0.038(2) 0.034(2) -0.0016(17) 0.0072(18) -0.0038(17)
C39 0.064(3) 0.043(2) 0.032(2) -0.0074(18) 0.005(2) -0.015(2)
C40 0.067(3) 0.032(2) 0.037(2) -0.0042(17) 0.023(2) -0.0037(19)
C41 0.048(2) 0.039(2) 0.045(3) 0.0001(19) 0.014(2) 0.0055(18)
C42 0.042(2) 0.032(2) 0.037(2) -0.0024(17) 0.0065(18) -0.0020(16)
C43 0.035(2) 0.0235(18) 0.036(2) -0.0026(16) 0.0030(17) 0.0002(15)
C44 0.035(2) 0.036(2) 0.036(2) -0.0035(17) 0.0020(17) -0.0023(16)
C45 0.045(2) 0.034(2) 0.048(3) 0.0051(19) 0.0042(19) -0.0009(18)
C46 0.052(3) 0.031(2) 0.066(3) -0.001(2) 0.013(2) -0.0085(18)
C47 0.065(3) 0.040(2) 0.055(3) -0.019(2) 0.007(2) -0.015(2)
C48 0.052(2) 0.040(2) 0.037(2) -0.0074(18) 0.0089(19) -0.0086(18)
C49 0.040(2) 0.0282(19) 0.030(2) -0.0021(15) 0.0060(17) -0.0006(16)
C50 0.040(2) 0.042(2) 0.044(2) 0.0004(19) 0.0071(19) -0.0045(17)
C51 0.046(2) 0.042(2) 0.053(3) -0.004(2) 0.016(2) -0.0130(18)
C52 0.064(3) 0.032(2) 0.046(3) 0.0019(19) 0.026(2) -0.0058(19)
C53 0.064(3) 0.035(2) 0.036(2) 0.0069(18) 0.010(2) 0.0080(19)
C54 0.041(2) 0.031(2) 0.041(2) -0.0024(17) 0.0098(19) 0.0011(16)
C55 0.033(2) 0.037(2) 0.045(3) 0.0097(18) 0.0075(18) 0.0011(16)
C56 0.040(2) 0.048(2) 0.061(3) 0.005(2) 0.011(2) 0.0072(19)
C57 0.048(3) 0.043(3) 0.103(4) 0.007(3) 0.021(3) 0.011(2)
C58 0.058(3) 0.063(3) 0.103(5) 0.030(3) -0.003(3) 0.016(2)
C59 0.069(3) 0.067(3) 0.078(4) 0.026(3) -0.008(3) 0.011(3)
C60 0.058(3) 0.047(3) 0.051(3) 0.010(2) 0.001(2) 0.004(2)
C61 0.044(2) 0.032(2) 0.026(2) -0.0017(16) 0.0036(17) -0.0044(16)
C62 0.087(3) 0.034(2) 0.036(2) -0.0038(18) 0.020(2) -0.021(2)
C63 0.120(4) 0.038(3) 0.050(3) -0.009(2) 0.025(3) -0.019(3)
C64 0.067(3) 0.045(3) 0.040(3) -0.014(2) 0.009(2) -0.007(2)
C65 0.057(3) 0.049(3) 0.041(3) -0.004(2) 0.015(2) -0.006(2)
C66 0.061(3) 0.032(2) 0.050(3) 0.0000(19) 0.017(2) -0.0103(18)
C67 0.039(2) 0.0296(19) 0.028(2) -0.0029(15) 0.0082(16) -0.0022(15)
C68 0.044(2) 0.033(2) 0.034(2) -0.0022(16) 0.0130(18) -0.0006(16)
C69 0.038(2) 0.051(3) 0.037(2) -0.0004(19) 0.0104(18) 0.0000(18)
C70 0.050(3) 0.055(3) 0.034(2) -0.004(2) 0.0078(19) -0.014(2)
C71 0.059(3) 0.031(2) 0.040(2) -0.0042(18) 0.010(2) -0.0109(19)
C72 0.050(2) 0.029(2) 0.038(2) -0.0038(17) 0.0102(18) -0.0011(17)
N1 0.060(2) 0.037(2) 0.072(3) -0.0092(18) 0.013(2) -0.0021(17)
N2 0.0289(18) 0.044(2) 0.076(3) 0.003(2) 0.0055(19) 0.0038(15)
N3 0.058(2) 0.069(3) 0.073(3) -0.003(2) 0.021(2) 0.011(2)
N4 0.072(3) 0.088(3) 0.062(3) -0.033(2) 0.018(2) -0.024(2)
N5 0.045(2) 0.086(3) 0.048(2) -0.024(2) -0.012(2) 0.002(2)
N6 0.074(4) 0.274(8) 0.129(5) -0.104(5) 0.021(3) -0.076(4)
N7 0.087(8) 0.034(6) 0.053(6) -0.006(5) 0.026(5) -0.019(6)
N8 0.058(3) 0.053(3) 0.078(4) -0.014(3) 0.000(2) 0.008(2)
N9 0.056(7) 0.053(7) 0.048(6) 0.000(5) 0.022(5) 0.008(5)
N10 0.057(2) 0.056(2) 0.065(3) 0.000(2) 0.0050(19) -0.0122(19)
N11 0.094(3) 0.063(3) 0.036(2) 0.002(2) 0.013(2) -0.028(2)
N12 0.210(6) 0.051(3) 0.059(3) -0.012(2) 0.019(3) -0.028(3)
N13 0.058(3) 0.044(2) 0.099(3) 0.001(2) -0.003(2) 0.0020(19)
N14 0.065(3) 0.041(2) 0.060(3) 0.0036(18) 0.009(2) 0.019(2)
N15 0.061(3) 0.081(3) 0.141(4) 0.025(3) 0.035(3) 0.019(2)
N16 0.074(3) 0.081(3) 0.058(3) -0.005(2) 0.008(2) 0.039(2)
N17 0.061(2) 0.046(2) 0.041(2) -0.0022(17) 0.0140(19) 0.0151(18)
N18 0.076(3) 0.100(3) 0.061(3) -0.030(2) -0.013(2) 0.038(2)
N7A 0.095(8) 0.111(12) 0.184(14) 0.112(11) 0.006(8) -0.005(6)
N9A 0.154(12) 0.35(2) 0.093(9) -0.082(12) 0.017(8) 0.126(14)
P1 0.0377(5) 0.0339(5) 0.0340(6) -0.0020(4) 0.0059(4) 0.0020(4)
P2 0.0340(5) 0.0273(5) 0.0285(5) -0.0023(4) 0.0042(4) 0.0001(4)
P3 0.0366(5) 0.0298(5) 0.0329(6) 0.0015(4) 0.0056(4) -0.0013(4)

loop_
_atom_type_symbol
_atom_type_description
_atom_type_scat_dispersion_real
_atom_type_scat_dispersion_imag
_atom_type_scat_source
C C 0.0033 0.0016 'International Tables Vol C Tables 4.2.6.8 and 6.1.1.4'
H H 0.0000 0.0000 'International Tables Vol C Tables 4.2.6.8 and 6.1.1.4'
N N 0.0061 0.0033 'International Tables Vol C Tables 4.2.6.8 and 6.1.1.4'
P P 0.1023 0.0942 'International Tables Vol C Tables 4.2.6.8 and 6.1.1.4'
Bi Bi -4.1077 10.2566 'International Tables Vol C Tables 4.2.6.8 and 6.1.1.4'

loop_
_geom_angle_atom_site_label_1
_geom_angle_atom_site_label_2
_geom_angle_atom_site_label_3
_geom_angle
N1 Bi1 N16 89.45(13)
N1 Bi1 N4 82.27(13)
N16 Bi1 N4 82.61(15)
N1 Bi1 N7A 175.9(3)
N16 Bi1 N7A 92.6(3)
N4 Bi1 N7A 94.5(4)
N1 Bi1 N10 84.65(12)
N16 Bi1 N10 88.87(14)
N4 Bi1 N10 164.43(13)
N7A Bi1 N10 98.9(4)
N1 Bi1 N13 85.77(13)
N16 Bi1 N13 174.93(13)
N4 Bi1 N13 98.38(14)
N7A Bi1 N13 92.3(3)
N10 Bi1 N13 89.02(12)
N1 Bi1 N7 156.2(2)
N16 Bi1 N7 74.6(3)
N4 Bi1 N7 78.3(2)
N7A Bi1 N7 23.0(3)
N10 Bi1 N7 112.0(2)
N13 Bi1 N7 110.5(3)
C2 C1 C6 119.9(3)
C2 C1 P1 121.9(3)
C6 C1 P1 118.2(3)
C3 C2 C1 119.0(4)
C4 C3 C2 121.3(4)
C3 C4 C5 119.4(4)
C4 C5 C6 121.1(4)
C5 C6 C1 119.1(4)
C12 C7 C8 119.0(3)
C12 C7 P1 122.7(3)
C8 C7 P1 118.2(3)
C9 C8 C7 121.1(4)
C10 C9 C8 119.6(4)
C11 C10 C9 120.1(4)
C10 C11 C12 121.1(4)
C7 C12 C11 119.1(4)
C14 C13 C18 119.1(4)
C14 C13 P1 122.6(3)
C18 C13 P1 118.3(3)
C15 C14 C13 120.0(4)
C16 C15 C14 120.5(4)
C17 C16 C15 119.5(4)
C18 C17 C16 121.0(4)
C17 C18 C13 119.9(4)
C24 C19 C20 119.8(4)
C24 C19 P1 122.4(3)
C20 C19 P1 117.8(3)
C21 C20 C19 119.9(4)
C22 C21 C20 120.3(4)
C21 C22 C23 120.4(4)
C22 C23 C24 120.3(4)
C19 C24 C23 119.3(4)
C26 C25 C30 119.5(3)
C26 C25 P2 120.3(3)
C30 C25 P2 119.9(3)
C27 C26 C25 119.3(3)
C28 C27 C26 120.9(4)
C27 C28 C29 120.2(4)
C30 C29 C28 120.0(4)
C29 C30 C25 120.0(3)
C36 C31 C32 119.0(3)
C36 C31 P2 120.9(3)
C32 C31 P2 120.0(3)
C33 C32 C31 120.5(3)
C34 C33 C32 119.8(3)
C33 C34 C35 120.5(4)
C34 C35 C36 120.3(4)
C35 C36 C31 119.8(3)
C38 C37 C42 119.6(3)
C38 C37 P2 120.3(3)
C42 C37 P2 120.0(3)
C39 C38 C37 119.9(4)
C40 C39 C38 120.1(4)
C39 C40 C41 120.8(3)
C40 C41 C42 119.6(4)
C41 C42 C37 120.0(3)
C48 C43 C44 118.6(3)
C48 C43 P2 121.8(3)
C44 C43 P2 119.5(3)
C45 C44 C43 120.9(3)
C46 C45 C44 119.5(4)
C47 C46 C45 120.8(4)
C46 C47 C48 119.9(4)
C43 C48 C47 120.2(4)
C54 C49 C50 119.5(3)
C54 C49 P3 122.1(3)
C50 C49 P3 118.1(3)
C51 C50 C49 119.4(4)
C52 C51 C50 120.3(4)
C51 C52 C53 120.8(4)
C52 C53 C54 119.7(4)
C49 C54 C53 120.3(3)
C60 C55 C56 120.1(4)
C60 C55 P3 121.3(3)
C56 C55 P3 118.6(3)
C57 C56 C55 118.9(4)
C58 C57 C56 120.5(4)
C59 C58 C57 120.8(4)
C58 C59 C60 120.5(5)
C55 C60 C59 119.2(4)
C62 C61 C66 119.2(3)
C62 C61 P3 120.3(3)
C66 C61 P3 120.4(3)
C63 C62 C61 119.3(4)
C64 C63 C62 121.2(4)
C63 C64 C65 119.7(4)
C64 C65 C66 119.7(4)
C65 C66 C61 120.8(3)
C68 C67 C72 118.9(3)
C68 C67 P3 118.8(2)
C72 C67 P3 122.3(3)
C69 C68 C67 121.1(3)
C68 C69 C70 119.3(4)
C71 C70 C69 120.5(4)
C70 C71 C72 120.5(3)
C71 C72 C67 119.7(3)
N2 N1 Bi1 119.1(3)
N3 N2 N1 177.4(4)
N5 N4 Bi1 122.6(3)
N6 N5 N4 177.1(6)
N8 N7 Bi1 126.5(8)
N9A N8 N7 129.4(14)
N9A N8 N7A 169.5(12)
N7 N8 N7A 54.9(7)
N9A N8 N9 48.1(12)
N7 N8 N9 170.8(8)
N7A N8 N9 129.5(8)
N11 N10 Bi1 120.9(3)
N12 N11 N10 177.8(5)
N14 N13 Bi1 119.4(3)
N15 N14 N13 176.3(5)
N17 N16 Bi1 124.0(3)
N18 N17 N16 177.5(4)
N8 N7A Bi1 143.8(8)
C7 P1 C13 110.53(17)
C7 P1 C19 110.52(17)
C13 P1 C19 107.47(17)
C7 P1 C1 107.59(16)
C13 P1 C1 110.31(16)
C19 P1 C1 110.44(17)
C37 P2 C43 109.46(16)
C37 P2 C31 109.02(16)
C43 P2 C31 110.86(15)
C37 P2 C25 110.07(15)
C43 P2 C25 111.71(16)
C31 P2 C25 105.64(16)
C49 P3 C55 108.87(16)
C49 P3 C67 111.43(16)
C55 P3 C67 108.93(16)
C49 P3 C61 108.48(15)
C55 P3 C61 111.47(17)
C67 P3 C61 107.68(16)

loop_
_geom_bond_atom_site_label_1
_geom_bond_atom_site_label_2
_geom_bond_distance
Bi1 N1 2.338(4)
Bi1 N16 2.355(3)
Bi1 N4 2.370(4)
Bi1 N7A 2.426(9)
Bi1 N10 2.474(4)
Bi1 N13 2.482(4)
Bi1 N7 2.728(10)
C1 C2 1.394(5)
C1 C6 1.395(5)
C1 P1 1.799(3)
C2 C3 1.387(5)
C3 C4 1.364(5)
C4 C5 1.378(5)
C5 C6 1.380(5)
C7 C12 1.380(5)
C7 C8 1.389(5)
C7 P1 1.792(3)
C8 C9 1.375(5)
C9 C10 1.365(5)
C10 C11 1.365(6)
C11 C12 1.389(5)
C13 C14 1.389(5)
C13 C18 1.397(5)
C13 P1 1.793(4)
C14 C15 1.382(5)
C15 C16 1.376(5)
C16 C17 1.376(6)
C17 C18 1.371(6)
C19 C24 1.381(5)
C19 C20 1.399(5)
C19 P1 1.795(4)
C20 C21 1.377(5)
C21 C22 1.363(6)
C22 C23 1.379(6)
C23 C24 1.392(5)
C25 C26 1.394(4)
C25 C30 1.398(4)
C25 P2 1.798(3)
C26 C27 1.386(5)
C27 C28 1.368(5)
C28 C29 1.383(5)
C29 C30 1.380(5)
C31 C36 1.393(4)
C31 C32 1.395(4)
C31 P2 1.793(3)
C32 C33 1.381(5)
C33 C34 1.374(5)
C34 C35 1.376(5)
C35 C36 1.386(5)
C37 C38 1.394(4)
C37 C42 1.395(5)
C37 P2 1.791(3)
C38 C39 1.384(5)
C39 C40 1.380(5)
C40 C41 1.380(5)
C41 C42 1.393(5)
C43 C48 1.387(4)
C43 C44 1.393(5)
C43 P2 1.792(3)
C44 C45 1.382(5)
C45 C46 1.375(5)
C46 C47 1.368(5)
C47 C48 1.396(5)
C49 C54 1.382(5)
C49 C50 1.404(5)
C49 P3 1.791(3)
C50 C51 1.388(5)
C51 C52 1.364(5)
C52 C53 1.381(5)
C53 C54 1.386(5)
C55 C60 1.381(5)
C55 C56 1.399(5)
C55 P3 1.794(4)
C56 C57 1.381(5)
C57 C58 1.368(6)
C58 C59 1.351(6)
C59 C60 1.393(5)
C61 C62 1.382(4)
C61 C66 1.383(5)
C61 P3 1.796(3)
C62 C63 1.379(5)
C63 C64 1.369(5)
C64 C65 1.372(5)
C65 C66 1.379(5)
C67 C68 1.395(5)
C67 C72 1.397(4)
C67 P3 1.796(3)
C68 C69 1.377(5)
C69 C70 1.388(5)
C70 C71 1.372(5)
C71 C72 1.386(5)
N1 N2 1.203(5)
N2 N3 1.160(5)
N4 N5 1.136(5)
N5 N6 1.126(6)
N7 N8 1.084(9)
N8 N9A 1.030(11)
N8 N7A 1.218(12)
N8 N9 1.251(9)
N10 N11 1.188(5)
N11 N12 1.164(5)
N13 N14 1.181(5)
N14 N15 1.159(5)
N16 N17 1.201(5)
N17 N18 1.142(4)
